data_7037054
loop_
_publ_author_name
'Dabachi, Jamal'
'Body, Monique'
'Dittmer, Jens'
'Fayon, Franck'
'Legein, Christophe'

_publ_section_title
;
 Structural refinement of the RT LaOF phases by coupling powder X-Ray
 diffraction, (19)F and (139)La solid state NMR and DFT calculations of
 the NMR parameters.
;
_journal_issue 47
_journal_name_full 'Dalton transactions (Cambridge, England : 2003)'
_journal_page_first 20675
_journal_page_last 20684
_journal_paper_doi 10.1039/c5dt04028k
_journal_volume 44
_journal_year 2015
_chemical_formula_structural 'La O F'
_chemical_formula_sum 'F3 La3 O3'
_chemical_formula_weight 521.710
_chemical_name_systematic
;
Lanthanum Oxide Fluoride
;
_space_group_IT_number 166
_symmetry_Int_Tables_number 166
_symmetry_space_group_name_Hall '-R 3 2"'
_symmetry_space_group_name_H-M 'R -3 m :H'
_audit_creation_date 2013-05-06
_audit_creation_method 'Created with CONVERT.DLL (www.crystalimpact.com)'
_audit_update_record 2013-05-06
_cell_angle_alpha 90.000
_cell_angle_beta 90.000
_cell_angle_gamma 120.000
_cell_formula_units_Z 2
_cell_length_a 4.05300
_cell_length_b 4.05300
_cell_length_c 20.2200
_cell_volume 287.650
_cod_data_source_file c5dt04028k2.cif
_cod_data_source_block ????
_cod_depositor_comments 'Adding full bibliography for 7037053--7037054.cif.'
_cod_original_cell_volume 287.7
_cod_original_sg_symbol_Hall -R_3_2"
_cod_original_sg_symbol_H-M 'R -3 m'
_cod_original_formula_sum 'La3 F3 O3'
_cod_database_code 7037054

loop_
_symmetry_equiv_pos_site_id
_symmetry_equiv_pos_as_xyz
1 x,y,z
2 -y,x-y,z
3 -x+y,-x,z
4 x-y,-y,-z
5 -x,-x+y,-z
6 y,x,-z
7 -x,-y,-z
8 y,-x+y,-z
9 x-y,x,-z
10 -x+y,y,z
11 x,x-y,z
12 -y,-x,z
13 2/3+x,1/3+y,1/3+z
14 2/3-y,1/3+x-y,1/3+z
15 2/3-x+y,1/3-x,1/3+z
16 2/3+x-y,1/3-y,1/3-z
17 2/3-x,1/3-x+y,1/3-z
18 2/3+y,1/3+x,1/3-z
19 2/3-x,1/3-y,1/3-z
20 2/3+y,1/3-x+y,1/3-z
21 2/3+x-y,1/3+x,1/3-z
22 2/3-x+y,1/3+y,1/3+z
23 2/3+x,1/3+x-y,1/3+z
24 2/3-y,1/3-x,1/3+z
25 1/3+x,2/3+y,2/3+z
26 1/3-y,2/3+x-y,2/3+z
27 1/3-x+y,2/3-x,2/3+z
28 1/3+x-y,2/3-y,2/3-z
29 1/3-x,2/3-x+y,2/3-z
30 1/3+y,2/3+x,2/3-z
31 1/3-x,2/3-y,2/3-z
32 1/3+y,2/3-x+y,2/3-z
33 1/3+x-y,2/3+x,2/3-z
34 1/3-x+y,2/3+y,2/3+z
35 1/3+x,2/3+x-y,2/3+z
36 1/3-y,2/3-x,2/3+z

loop_
_atom_site_label
_atom_site_type_symbol
_atom_site_fract_x
_atom_site_fract_y
_atom_site_fract_z
_atom_site_occupancy
_atom_site_symmetry_multiplicity
_atom_site_Wyckoff_symbol
La1 La 0.0000 0.0000 0.24216 1.000 6 c
F1 F 0.0000 0.0000 0.36998 1.000 6 c
O1 O 0.0000 0.0000 0.12227 1.000 6 c

loop_
_atom_type_symbol
_atom_type_oxidation_number
_atom_type_radius_bond
La 3.000 1.060
F -1.000 1.150
O -2.000 1.210
